data_7033571
loop_
_publ_author_name
'Pankhurst, James R.'
'Cadenbach, Thomas'
'Betz, Daniel'
'Finn, Colin'
'Love, Jason B.'

_publ_section_title
;
 Towards dipyrrins: oxidation and metalation of acyclic and macrocyclic
 Schiff-base dipyrromethanes.
;
_journal_issue 5
_journal_name_full 'Dalton transactions (Cambridge, England : 2003)'
_journal_page_first 2066
_journal_page_last 2070
_journal_paper_doi 10.1039/c4dt03592e
_journal_volume 44
_journal_year 2015
_chemical_formula_moiety 'C62 H34 F10 N8, 4 C1 H3 O1 H1, H2 O'
_chemical_formula_sum 'C66 H52 F10 N8 O5'
_chemical_formula_weight 1227.15
_chemical_name_systematic
;
 ?
;
_space_group_crystal_system triclinic
_space_group_IT_number 2
_space_group_name_Hall '-P 1'
_space_group_name_H-M_alt 'P -1'
_symmetry_space_group_name_Hall '-P 1'
_symmetry_space_group_name_H-M 'P -1'
_atom_sites_solution_hydrogens mixed
_audit_creation_method SHELXL-2014
_audit_update_record
;
2014-12-11 deposited with the CCDC.
2014-12-17 downloaded from the CCDC.
;
_cell_angle_alpha 107.163(5)
_cell_angle_beta 98.360(4)
_cell_angle_gamma 108.596(5)
_cell_formula_units_Z 2
_cell_length_a 13.5433(7)
_cell_length_b 14.8529(9)
_cell_length_c 17.1922(7)
_cell_measurement_reflns_used 4222
_cell_measurement_temperature 120(2)
_cell_measurement_theta_max 51.2630
_cell_measurement_theta_min 3.8330
_cell_volume 3020.3(3)
_computing_cell_refinement
;
CrysAlisPro, Oxford Diffraction Ltd.,
Version 1.171.34.40 (release 27-08-2010 CrysAlis171 .NET)
(compiled Aug 27 2010,11:50:40)
;
_computing_data_collection
;
CrysAlisPro, Oxford Diffraction Ltd.,
Version 1.171.34.40 (release 27-08-2010 CrysAlis171 .NET)
(compiled Aug 27 2010,11:50:40)
;
_computing_data_reduction
;
CrysAlisPro, Oxford Diffraction Ltd.,
Version 1.171.34.40 (release 27-08-2010 CrysAlis171 .NET)
(compiled Aug 27 2010,11:50:40)
;
_computing_molecular_graphics
;
Mercury: visualization and analysis of crystal structures, C. F. Macrae,
P. R. Edgington, P. McCabe, E. Pidcock, G. P. Shields, R. Taylor,
M. Towler and J. van de Streek, J. Appl. Cryst., 39, 453-457, 2006.
;
_computing_publication_material 'SHELX (Sheldrick, SHELX-2014)'
_computing_structure_refinement 'SHELXL (Sheldrick, SHELX-2014)'
_computing_structure_solution 'SHELXS (Sheldrick, SHELX-2014)'
_diffrn_ambient_temperature 120(2)
_diffrn_measured_fraction_theta_full 0.578
_diffrn_measured_fraction_theta_max 0.999
_diffrn_measurement_device_type 'SuperNova, Dual, Cu at zero, Atlas'
_diffrn_radiation_source 'SuperNova (Cu) X-ray Source'
_diffrn_radiation_type 'Cu K\a'
_diffrn_radiation_wavelength 1.5418
_diffrn_reflns_av_R_equivalents 0.0888
_diffrn_reflns_av_unetI/netI 0.0802
_diffrn_reflns_Laue_measured_fraction_full 0.578
_diffrn_reflns_Laue_measured_fraction_max 0.999
_diffrn_reflns_limit_h_max 13
_diffrn_reflns_limit_h_min -13
_diffrn_reflns_limit_k_max 14
_diffrn_reflns_limit_k_min -14
_diffrn_reflns_limit_l_max 17
_diffrn_reflns_limit_l_min -16
_diffrn_reflns_number 31215
_diffrn_reflns_point_group_measured_fraction_full 0.578
_diffrn_reflns_point_group_measured_fraction_max 0.999
_diffrn_reflns_theta_full 67.680
_diffrn_reflns_theta_max 50.432
_diffrn_reflns_theta_min 2.789
_exptl_absorpt_coefficient_mu 0.917
_exptl_absorpt_correction_T_max 0.991
_exptl_absorpt_correction_T_min 0.929
_exptl_absorpt_correction_type gaussian
_exptl_crystal_colour 'pale brown'
_exptl_crystal_density_diffrn 1.349
_exptl_crystal_density_method 'not measured'
_exptl_crystal_description needle
_exptl_crystal_F_000 1268
_exptl_crystal_size_max 0.3512
_exptl_crystal_size_mid 0.0378
_exptl_crystal_size_min 0.0262
_refine_diff_density_max 0.622
_refine_diff_density_min -0.343
_refine_diff_density_rms 0.056
_refine_ls_extinction_method none
_refine_ls_goodness_of_fit_ref 1.024
_refine_ls_hydrogen_treatment mixed
_refine_ls_matrix_type full
_refine_ls_number_parameters 837
_refine_ls_number_reflns 6323
_refine_ls_number_restraints 2
_refine_ls_restrained_S_all 1.024
_refine_ls_R_factor_all 0.1361
_refine_ls_R_factor_gt 0.0781
_refine_ls_shift/su_max 0.000
_refine_ls_shift/su_mean 0.000
_refine_ls_structure_factor_coef Fsqd
_refine_ls_weighting_details 'w=1/[\s^2^(Fo^2^)+(0.1134P)^2^+3.2336P] where P=(Fo^2^+2Fc^2^)/3'
_refine_ls_weighting_scheme calc
_refine_ls_wR_factor_gt 0.1949
_refine_ls_wR_factor_ref 0.2337
_reflns_Friedel_coverage 0.000
_reflns_number_gt 3782
_reflns_number_total 6323
_reflns_threshold_expression 'I > 2\s(I)'
_cod_data_source_file c4dt03592e2.cif
_cod_data_source_block H4L4
_cod_depositor_comments 'Adding full bibliography for 7033567--7033574.cif.'
_cod_database_code 7033571
_shelx_space_group_comment
;
The symmetry employed for this shelxl refinement is uniquely defined
by the following loop, which should always be used as a source of
symmetry information in preference to the above space-group names.
They are only intended as comments.
;
_shelxl_version_number 2014-3

loop_
_space_group_symop_operation_xyz
'x, y, z'
'-x, -y, -z'

loop_
_atom_site_label
_atom_site_type_symbol
_atom_site_fract_x
_atom_site_fract_y
_atom_site_fract_z
_atom_site_U_iso_or_equiv
_atom_site_adp_type
_atom_site_occupancy
_atom_site_site_symmetry_order
_atom_site_calc_flag
_atom_site_refinement_flags_posn
_atom_site_refinement_flags_adp
_atom_site_refinement_flags_occupancy
_atom_site_disorder_assembly
_atom_site_disorder_group
O1 O 0.4196(5) 0.2259(5) 0.2522(4) 0.0926(18) Uani 1 1 d D . . . .
F1 F 1.0561(3) 0.6580(3) 0.4953(2) 0.0580(11) Uani 1 1 d . . . . .
O2 O 0.6803(4) 0.6441(4) 0.6790(3) 0.0687(14) Uani 1 1 d . . . . .
H2A H 0.7149 0.6410 0.7222 0.082 Uiso 1 1 calc R U . . .
F2 F 0.9775(3) 0.4639(3) 0.3916(2) 0.0687(12) Uani 1 1 d . . . . .
O3 O 0.1172(4) 0.0748(4) 0.7551(3) 0.0619(14) Uani 1 1 d . . . . .
H3B H 0.1530 0.1173 0.7365 0.074 Uiso 1 1 calc R U . . .
F3 F 0.7605(4) 0.3560(3) 0.3337(3) 0.0840(14) Uani 1 1 d . . . . .
F4 F 0.6226(4) 0.4501(3) 0.3773(3) 0.0872(14) Uani 1 1 d . . . . .
O4 O -0.0236(4) 0.1523(4) 0.8191(3) 0.0733(15) Uani 1 1 d . . . . .
H4A H 0.0159 0.1231 0.7992 0.088 Uiso 1 1 calc R U . . .
F5 F 0.7010(3) 0.6490(3) 0.4754(2) 0.0708(12) Uani 1 1 d . . . . .
F6 F 0.6931(4) 0.8465(3) 0.5915(3) 0.0857(14) Uani 1 1 d . . . . .
F7 F 0.5120(5) 0.6805(4) 0.5100(3) 0.1145(19) Uani 1 1 d . . . . .
F8 F 0.3172(4) 0.6890(5) 0.5229(3) 0.137(2) Uani 1 1 d . . . . .
F9 F 0.3083(4) 0.8697(5) 0.6146(4) 0.143(3) Uani 1 1 d . . . . .
F10 F 0.4907(3) 1.0353(4) 0.7004(4) 0.0968(16) Uani 1 1 d . . . . .
N1 N 0.8276(5) 0.6539(4) 0.8152(3) 0.0536(16) Uani 1 1 d . . . . .
N2 N 0.9070(4) 0.7317(4) 0.6855(4) 0.0490(15) Uani 1 1 d . . . . .
H2 H 0.8361 0.7105 0.6720 0.059 Uiso 1 1 calc R U . . .
N3 N 1.0661(4) 0.9404(4) 0.5821(3) 0.0442(14) Uani 1 1 d . . . . .
H3A H 1.0678 0.9652 0.6357 0.053 Uiso 1 1 calc R U . . .
N4 N 1.2365(4) 1.1510(4) 0.6572(4) 0.0484(15) Uani 1 1 d . . . . .
N5 N 1.0337(5) 1.3662(4) 0.7588(4) 0.0549(16) Uani 1 1 d . . . . .
N6 N 0.8367(4) 1.2000(5) 0.7167(3) 0.0537(15) Uani 1 1 d . . . . .
H6A H 0.8885 1.1955 0.7508 0.064 Uiso 1 1 calc R U . . .
N7 N 0.6763(5) 0.9874(5) 0.8290(4) 0.0633(17) Uani 1 1 d . . . . .
H7 H 0.6556 0.9219 0.8000 0.076 Uiso 1 1 calc R U . . .
N8 N 0.6305(5) 0.8705(6) 0.9343(4) 0.0641(17) Uani 1 1 d . . . . .
C1 C 0.9238(5) 0.7693(5) 0.5541(4) 0.0465(18) Uani 1 1 d . . . . .
H1 H 0.8607 0.7898 0.5587 0.056 Uiso 1 1 calc R U . . .
C2 C 1.0017(5) 0.8447(5) 0.5277(5) 0.0495(18) Uani 1 1 d . . . . .
C3 C 1.0204(5) 0.8358(5) 0.4497(5) 0.0533(19) Uani 1 1 d . . . . .
H3 H 0.9855 0.7777 0.3990 0.064 Uiso 1 1 calc R U . . .
C4 C 1.1008(6) 0.9285(6) 0.4588(5) 0.057(2) Uani 1 1 d . . . . .
H4 H 1.1307 0.9438 0.4154 0.069 Uiso 1 1 calc R U . . .
C5 C 1.1288(5) 0.9930(5) 0.5411(5) 0.0462(18) Uani 1 1 d . . . . .
C6 C 1.2116(5) 1.0916(6) 0.5800(5) 0.0522(19) Uani 1 1 d . . . . .
H6 H 1.2530 1.1163 0.5453 0.063 Uiso 1 1 calc R U . . .
C7 C 1.3319(6) 1.2397(6) 0.6870(4) 0.0497(18) Uani 1 1 d . . . . .
C8 C 1.4300(6) 1.2337(6) 0.6791(5) 0.059(2) Uani 1 1 d . . . . .
H8 H 1.4328 1.1695 0.6506 0.071 Uiso 1 1 calc R U . . .
C9 C 1.5258(6) 1.3219(7) 0.7127(5) 0.062(2) Uani 1 1 d . . . . .
H9 H 1.5925 1.3159 0.7075 0.075 Uiso 1 1 calc R U . . .
C10 C 1.5248(6) 1.4146(7) 0.7522(5) 0.062(2) Uani 1 1 d . . . . .
H10 H 1.5902 1.4732 0.7734 0.075 Uiso 1 1 calc R U . . .
C11 C 1.4255(6) 1.4246(6) 0.7620(4) 0.0546(19) Uani 1 1 d . . . . .
C12 C 1.4222(6) 1.5198(6) 0.8016(4) 0.061(2) Uani 1 1 d . . . . .
H12 H 1.4876 1.5785 0.8225 0.073 Uiso 1 1 calc R U . . .
C13 C 1.3263(6) 1.5318(5) 0.8115(4) 0.0533(19) Uani 1 1 d . . . . .
C14 C 1.3236(7) 1.6283(6) 0.8505(5) 0.072(2) Uani 1 1 d . . . . .
H14 H 1.3885 1.6874 0.8720 0.086 Uiso 1 1 calc R U . . .
C15 C 1.2287(8) 1.6371(6) 0.8575(5) 0.076(2) Uani 1 1 d . . . . .
H15 H 1.2281 1.7028 0.8840 0.092 Uiso 1 1 calc R U . . .
C16 C 1.1298(6) 1.5506(6) 0.8263(5) 0.068(2) Uani 1 1 d . . . . .
H16 H 1.0641 1.5587 0.8321 0.082 Uiso 1 1 calc R U . . .
C17 C 1.1294(6) 1.4552(5) 0.7878(4) 0.0536(19) Uani 1 1 d . . . . .
C18 C 1.2289(5) 1.4437(5) 0.7795(4) 0.0482(18) Uani 1 1 d . . . . .
C19 C 1.2312(6) 1.3477(5) 0.7406(4) 0.0480(18) Uani 1 1 d . . . . .
H19 H 1.1661 1.2890 0.7210 0.058 Uiso 1 1 calc R U . . .
C20 C 1.3263(5) 1.3368(5) 0.7302(4) 0.0474(18) Uani 1 1 d . . . . .
C21 C 0.9469(6) 1.3658(5) 0.7165(4) 0.0543(19) Uani 1 1 d . . . . .
H21 H 0.9492 1.4235 0.7023 0.065 Uiso 1 1 calc R U . . .
C22 C 0.8470(6) 1.2802(6) 0.6905(5) 0.0542(19) Uani 1 1 d . . . . .
C23 C 0.7483(6) 1.2576(6) 0.6390(5) 0.064(2) Uani 1 1 d . . . . .
H23 H 0.7310 1.2999 0.6118 0.077 Uiso 1 1 calc R U . . .
C24 C 0.6771(6) 1.1623(6) 0.6331(5) 0.060(2) Uani 1 1 d . . . . .
H24 H 0.6036 1.1281 0.6014 0.072 Uiso 1 1 calc R U . . .
C25 C 0.7340(6) 1.1280(5) 0.6819(4) 0.0527(19) Uani 1 1 d . . . . .
C26 C 0.7034(5) 1.0355(5) 0.7052(4) 0.0537(19) Uani 1 1 d . . . . .
H26 H 0.7621 1.0089 0.6984 0.064 Uiso 1 1 calc R U . . .
C27 C 0.7032(6) 1.0602(6) 0.7964(5) 0.056(2) Uani 1 1 d . . . . .
C28 C 0.7281(6) 1.1526(6) 0.8608(6) 0.074(2) Uani 1 1 d . . . . .
H28 H 0.7495 1.2178 0.8561 0.089 Uiso 1 1 calc R U . . .
C29 C 0.7158(7) 1.1319(7) 0.9342(5) 0.081(3) Uani 1 1 d . . . . .
H29 H 0.7265 1.1806 0.9882 0.097 Uiso 1 1 calc R U . . .
C30 C 0.6853(7) 1.0281(7) 0.9140(5) 0.069(2) Uani 1 1 d . . . . .
C31 C 0.6609(7) 0.9680(8) 0.9639(5) 0.075(2) Uani 1 1 d . . . . .
H31 H 0.6672 1.0011 1.0220 0.090 Uiso 1 1 calc R U . . .
C32 C 0.6024(6) 0.8163(6) 0.9884(5) 0.060(2) Uani 1 1 d . . . . .
C33 C 0.5379(6) 0.8374(6) 1.0402(5) 0.069(2) Uani 1 1 d . . . . .
H33 H 0.5145 0.8918 1.0426 0.083 Uiso 1 1 calc R U . . .
C34 C 0.5064(6) 0.7779(7) 1.0900(5) 0.075(2) Uani 1 1 d . . . . .
H34 H 0.4637 0.7939 1.1272 0.089 Uiso 1 1 calc R U . . .
C35 C 0.5372(6) 0.6977(7) 1.0847(5) 0.070(2) Uani 1 1 d . . . . .
H35 H 0.5138 0.6573 1.1172 0.083 Uiso 1 1 calc R U . . .
C36 C 0.6033(5) 0.6736(6) 1.0319(4) 0.0537(19) Uani 1 1 d . . . . .
C37 C 0.6367(6) 0.5935(6) 1.0270(5) 0.064(2) Uani 1 1 d . . . . .
H37 H 0.6134 0.5534 1.0598 0.077 Uiso 1 1 calc R U . . .
C38 C 0.7022(6) 0.5691(6) 0.9766(4) 0.056(2) Uani 1 1 d . . . . .
C39 C 0.7391(6) 0.4892(6) 0.9740(5) 0.067(2) Uani 1 1 d . . . . .
H39 H 0.7193 0.4508 1.0087 0.081 Uiso 1 1 calc R U . . .
C40 C 0.8008(7) 0.4671(6) 0.9238(5) 0.076(2) Uani 1 1 d . . . . .
H40 H 0.8243 0.4130 0.9227 0.091 Uiso 1 1 calc R U . . .
C41 C 0.8318(6) 0.5242(6) 0.8719(5) 0.065(2) Uani 1 1 d . . . . .
H41 H 0.8747 0.5063 0.8356 0.078 Uiso 1 1 calc R U . . .
C42 C 0.8026(5) 0.6023(5) 0.8723(4) 0.0494(18) Uani 1 1 d . . . . .
C43 C 0.7360(6) 0.6290(6) 0.9250(4) 0.056(2) Uani 1 1 d . . . . .
C44 C 0.7038(5) 0.7092(6) 0.9302(4) 0.056(2) Uani 1 1 d . . . . .
H44 H 0.7285 0.7507 0.8988 0.067 Uiso 1 1 calc R U . . .
C45 C 0.6357(5) 0.7313(6) 0.9806(4) 0.057(2) Uani 1 1 d . . . . .
C46 C 0.9274(6) 0.6914(5) 0.8158(4) 0.0548(19) Uani 1 1 d . . . . .
H46 H 0.9789 0.6930 0.8606 0.066 Uiso 1 1 calc R U . . .
C47 C 0.9683(6) 0.7309(5) 0.7557(5) 0.0488(18) Uani 1 1 d . . . . .
C48 C 1.0747(6) 0.7692(5) 0.7539(5) 0.056(2) Uani 1 1 d . . . . .
H48 H 1.1357 0.7778 0.7948 0.068 Uiso 1 1 calc R U . . .
C49 C 1.0769(6) 0.7930(5) 0.6815(5) 0.058(2) Uani 1 1 d . . . . .
H49 H 1.1397 0.8201 0.6640 0.069 Uiso 1 1 calc R U . . .
C50 C 0.9716(6) 0.7704(5) 0.6393(4) 0.0483(18) Uani 1 1 d . . . . .
H50 H 0.486(2) 0.239(5) 0.251(5) 0.058 Uiso 1 1 d D U . . .
C51 C 0.8806(6) 0.6613(5) 0.4897(4) 0.0490(18) Uani 1 1 d . . . . .
H51 H 0.392(5) 0.268(4) 0.275(4) 0.059 Uiso 1 1 d D U . . .
C52 C 0.7713(7) 0.6045(6) 0.4566(5) 0.058(2) Uani 1 1 d . . . . .
C53 C 0.7305(7) 0.5019(7) 0.4051(5) 0.063(2) Uani 1 1 d . . . . .
C54 C 0.8005(8) 0.4555(6) 0.3832(5) 0.063(2) Uani 1 1 d . . . . .
C55 C 0.9092(7) 0.5097(6) 0.4131(5) 0.056(2) Uani 1 1 d . . . . .
C56 C 0.9480(6) 0.6106(6) 0.4656(4) 0.0532(19) Uani 1 1 d . . . . .
C57 C 0.5989(6) 0.9479(6) 0.6487(5) 0.057(2) Uani 1 1 d . . . . .
C58 C 0.4981(8) 0.9473(8) 0.6509(6) 0.082(3) Uani 1 1 d . . . . .
C59 C 0.4008(6) 0.8600(10) 0.6050(7) 0.084(3) Uani 1 1 d . . . . .
C60 C 0.4148(10) 0.7737(8) 0.5609(6) 0.090(3) Uani 1 1 d . . . . .
C61 C 0.5095(11) 0.7699(8) 0.5540(7) 0.090(3) Uani 1 1 d . . . . .
C62 C 0.5996(7) 0.8573(7) 0.5973(5) 0.072(3) Uani 1 1 d . . . . .
C63 C 0.0383(8) 0.2346(8) 0.8981(6) 0.116(4) Uani 1 1 d . . . . .
H63A H 0.0978 0.2847 0.8884 0.174 Uiso 1 1 calc R U . . .
H63B H 0.0677 0.2076 0.9374 0.174 Uiso 1 1 calc R U . . .
H63C H -0.0084 0.2673 0.9220 0.174 Uiso 1 1 calc R U . . .
C64 C 0.1887(6) 0.0640(6) 0.8185(5) 0.081(3) Uani 1 1 d . . . . .
H64A H 0.2383 0.0367 0.7932 0.122 Uiso 1 1 calc R U . . .
H64B H 0.1466 0.0172 0.8423 0.122 Uiso 1 1 calc R U . . .
H64C H 0.2301 0.1308 0.8633 0.122 Uiso 1 1 calc R U . . .
C65 C 0.6253(7) 0.5418(6) 0.6149(5) 0.084(3) Uani 1 1 d . . . . .
H65A H 0.6780 0.5105 0.6038 0.125 Uiso 1 1 calc R U . . .
H65B H 0.5904 0.5460 0.5627 0.125 Uiso 1 1 calc R U . . .
H65C H 0.5706 0.5002 0.6350 0.125 Uiso 1 1 calc R U . . .
O5A O 0.8974(8) 0.9197(6) 0.8419(8) 0.099(5) Uani 0.559(11) 1 d . . P A 1
H5A H 0.9494 0.9004 0.8435 0.119 Uiso 0.559(11) 1 calc R U P A 1
C66A C 0.9246(15) 1.0109(16) 0.9132(17) 0.163(11) Uani 0.559(11) 1 d . . P A 1
H66A H 0.9691 1.0081 0.9621 0.245 Uiso 0.559(11) 1 calc R U P A 1
H66B H 0.8583 1.0172 0.9259 0.245 Uiso 0.559(11) 1 calc R U P A 1
H66C H 0.9651 1.0700 0.9004 0.245 Uiso 0.559(11) 1 calc R U P A 1
O5B O 1.0440(18) 0.9389(14) 0.9488(13) 0.165(11) Uani 0.441(11) 1 d . . P A 2
H5B H 1.1070 0.9458 0.9453 0.198 Uiso 0.441(11) 1 calc R U P A 2
C66B C 0.9550(15) 0.9591(19) 0.9931(15) 0.099(8) Uani 0.441(11) 1 d . . P A 2
H66D H 0.9000 0.9821 1.0135 0.148 Uiso 0.441(11) 1 calc R U P A 2
H66E H 0.9721 0.9172 1.0233 0.148 Uiso 0.441(11) 1 calc R U P A 2
H66F H 0.9273 0.9187 0.9325 0.148 Uiso 0.441(11) 1 calc R U P A 2

loop_
_atom_site_aniso_label
_atom_site_aniso_U_11
_atom_site_aniso_U_22
_atom_site_aniso_U_33
_atom_site_aniso_U_23
_atom_site_aniso_U_13
_atom_site_aniso_U_12
O1 0.103(5) 0.080(5) 0.079(4) 0.012(4) 0.012(4) 0.037(4)
F1 0.058(3) 0.059(2) 0.068(3) 0.027(2) 0.030(2) 0.026(2)
O2 0.061(3) 0.083(4) 0.057(4) 0.030(3) 0.016(3) 0.016(3)
F2 0.093(3) 0.055(3) 0.066(3) 0.023(2) 0.034(2) 0.031(2)
O3 0.056(3) 0.066(4) 0.062(3) 0.027(3) 0.026(3) 0.013(3)
F3 0.108(4) 0.059(3) 0.060(3) 0.014(2) 0.019(3) 0.009(3)
F4 0.075(3) 0.093(3) 0.067(3) 0.032(3) 0.009(2) 0.002(3)
O4 0.063(3) 0.098(4) 0.071(4) 0.033(3) 0.027(3) 0.038(3)
F5 0.054(3) 0.090(3) 0.069(3) 0.035(3) 0.021(2) 0.022(2)
F6 0.085(4) 0.077(3) 0.080(3) 0.019(3) 0.042(3) 0.013(3)
F7 0.137(5) 0.084(4) 0.087(4) 0.019(3) 0.038(3) 0.004(3)
F8 0.107(4) 0.149(5) 0.090(4) 0.072(4) -0.011(3) -0.042(4)
F9 0.057(3) 0.229(7) 0.187(6) 0.152(6) 0.042(4) 0.036(4)
F10 0.064(3) 0.131(4) 0.146(5) 0.088(4) 0.060(3) 0.054(3)
N1 0.050(4) 0.063(4) 0.048(4) 0.024(3) 0.026(3) 0.012(3)
N2 0.048(3) 0.051(4) 0.053(4) 0.024(3) 0.027(3) 0.016(3)
N3 0.055(3) 0.045(4) 0.038(3) 0.015(3) 0.023(3) 0.022(3)
N4 0.047(4) 0.049(4) 0.054(4) 0.020(3) 0.023(3) 0.019(3)
N5 0.060(4) 0.057(4) 0.053(4) 0.015(3) 0.020(3) 0.031(4)
N6 0.044(4) 0.064(4) 0.051(4) 0.017(3) 0.016(3) 0.021(3)
N7 0.083(5) 0.061(4) 0.058(5) 0.028(4) 0.032(4) 0.032(4)
N8 0.066(4) 0.077(5) 0.051(4) 0.024(4) 0.022(3) 0.025(4)
C1 0.050(4) 0.045(4) 0.050(5) 0.019(4) 0.024(4) 0.018(4)
C2 0.063(5) 0.050(5) 0.046(5) 0.021(4) 0.021(4) 0.028(4)
C3 0.058(5) 0.056(5) 0.054(5) 0.022(4) 0.024(4) 0.026(4)
C4 0.063(5) 0.063(5) 0.060(6) 0.031(5) 0.037(4) 0.025(4)
C5 0.049(4) 0.050(5) 0.050(5) 0.022(4) 0.028(4) 0.021(4)
C6 0.055(5) 0.062(5) 0.065(6) 0.038(5) 0.035(4) 0.032(4)
C7 0.054(5) 0.062(5) 0.047(5) 0.032(4) 0.027(4) 0.022(4)
C8 0.058(5) 0.073(6) 0.064(5) 0.037(4) 0.036(4) 0.027(5)
C9 0.050(5) 0.082(6) 0.066(6) 0.039(5) 0.027(4) 0.023(5)
C10 0.046(5) 0.080(6) 0.059(5) 0.038(5) 0.017(4) 0.010(4)
C11 0.055(5) 0.057(5) 0.052(5) 0.027(4) 0.015(4) 0.014(4)
C12 0.052(5) 0.062(6) 0.055(5) 0.027(4) 0.004(4) 0.003(4)
C13 0.055(5) 0.041(5) 0.050(5) 0.016(4) 0.007(4) 0.005(4)
C14 0.079(6) 0.048(6) 0.069(6) 0.019(5) 0.007(5) 0.007(5)
C15 0.093(7) 0.047(5) 0.068(6) 0.007(4) 0.006(5) 0.019(6)
C16 0.065(5) 0.065(6) 0.075(6) 0.026(5) 0.014(4) 0.028(5)
C17 0.063(5) 0.036(5) 0.047(5) 0.011(4) 0.006(4) 0.008(4)
C18 0.052(5) 0.049(5) 0.044(5) 0.019(4) 0.014(4) 0.017(4)
C19 0.048(5) 0.051(5) 0.044(5) 0.023(4) 0.010(4) 0.012(4)
C20 0.046(5) 0.051(5) 0.042(4) 0.022(4) 0.013(4) 0.008(4)
C21 0.065(5) 0.057(5) 0.054(5) 0.019(4) 0.030(4) 0.034(5)
C22 0.055(6) 0.056(5) 0.059(5) 0.024(4) 0.028(4) 0.022(4)
C23 0.055(5) 0.087(6) 0.068(6) 0.042(5) 0.028(4) 0.033(5)
C24 0.049(5) 0.087(6) 0.060(5) 0.041(5) 0.024(4) 0.028(5)
C25 0.055(5) 0.065(5) 0.045(5) 0.021(4) 0.024(4) 0.027(5)
C26 0.042(4) 0.068(5) 0.055(5) 0.025(4) 0.022(4) 0.020(4)
C27 0.062(5) 0.064(5) 0.053(6) 0.023(5) 0.032(4) 0.027(4)
C28 0.078(6) 0.071(6) 0.078(7) 0.028(6) 0.039(5) 0.026(5)
C29 0.108(7) 0.070(7) 0.059(6) 0.016(5) 0.038(5) 0.029(5)
C30 0.101(6) 0.077(7) 0.045(6) 0.027(5) 0.039(5) 0.041(5)
C31 0.086(6) 0.093(7) 0.053(6) 0.032(6) 0.032(5) 0.033(5)
C32 0.060(5) 0.075(6) 0.049(5) 0.026(5) 0.029(4) 0.022(4)
C33 0.067(5) 0.092(6) 0.059(6) 0.038(5) 0.021(5) 0.031(5)
C34 0.078(6) 0.108(7) 0.055(6) 0.040(5) 0.032(4) 0.043(6)
C35 0.070(5) 0.090(7) 0.055(6) 0.040(5) 0.029(4) 0.023(5)
C36 0.051(4) 0.074(6) 0.035(5) 0.023(4) 0.021(4) 0.014(4)
C37 0.067(5) 0.076(6) 0.046(5) 0.031(4) 0.016(4) 0.018(5)
C38 0.058(5) 0.064(5) 0.039(5) 0.019(4) 0.021(4) 0.011(4)
C39 0.084(6) 0.065(6) 0.059(6) 0.029(5) 0.036(5) 0.022(5)
C40 0.104(7) 0.059(5) 0.075(6) 0.036(5) 0.039(6) 0.026(5)
C41 0.071(5) 0.058(5) 0.078(6) 0.031(5) 0.039(4) 0.024(4)
C42 0.047(4) 0.053(5) 0.045(5) 0.018(4) 0.023(4) 0.010(4)
C43 0.056(5) 0.067(5) 0.044(5) 0.024(4) 0.015(4) 0.016(4)
C44 0.055(5) 0.075(6) 0.042(5) 0.026(4) 0.027(4) 0.020(4)
C45 0.049(4) 0.069(5) 0.044(5) 0.018(4) 0.011(4) 0.014(4)
C46 0.059(5) 0.053(5) 0.052(5) 0.021(4) 0.019(4) 0.018(4)
C47 0.054(5) 0.053(5) 0.049(5) 0.029(4) 0.021(4) 0.019(4)
C48 0.053(5) 0.067(5) 0.056(5) 0.034(4) 0.023(4) 0.019(4)
C49 0.060(5) 0.064(5) 0.067(6) 0.035(4) 0.034(4) 0.028(4)
C50 0.053(5) 0.046(4) 0.048(5) 0.018(4) 0.025(4) 0.017(4)
C51 0.058(5) 0.047(5) 0.049(5) 0.024(4) 0.026(4) 0.018(4)
C52 0.061(6) 0.067(6) 0.053(5) 0.030(5) 0.026(4) 0.022(5)
C53 0.055(6) 0.071(6) 0.039(5) 0.024(5) 0.009(4) -0.008(5)
C54 0.083(7) 0.055(6) 0.043(5) 0.021(4) 0.020(5) 0.013(6)
C55 0.067(6) 0.064(6) 0.059(5) 0.038(5) 0.032(5) 0.030(5)
C56 0.066(6) 0.042(5) 0.051(5) 0.021(4) 0.023(4) 0.013(4)
C57 0.056(5) 0.070(6) 0.051(5) 0.030(5) 0.026(4) 0.020(5)
C58 0.077(7) 0.105(8) 0.105(8) 0.064(7) 0.048(6) 0.053(7)
C59 0.033(6) 0.138(10) 0.108(8) 0.090(8) 0.034(5) 0.017(6)
C60 0.098(9) 0.088(8) 0.073(7) 0.043(6) 0.011(6) 0.014(8)
C61 0.127(10) 0.090(9) 0.097(8) 0.058(7) 0.071(8) 0.058(9)
C62 0.055(6) 0.070(7) 0.058(6) 0.021(5) 0.007(5) -0.014(6)
C63 0.105(8) 0.138(9) 0.073(7) 0.004(7) 0.003(6) 0.047(7)
C64 0.073(6) 0.099(7) 0.073(6) 0.032(5) 0.018(5) 0.034(5)
C65 0.089(6) 0.071(6) 0.064(6) 0.023(5) 0.019(5) -0.001(5)
O5A 0.093(8) 0.021(5) 0.181(12) 0.008(6) 0.074(8) 0.028(5)
C66A 0.074(13) 0.104(17) 0.25(3) 0.010(19) 0.017(15) 0.010(12)
O5B 0.18(2) 0.124(15) 0.128(16) 0.013(12) 0.113(16) -0.023(13)
C66B 0.063(13) 0.13(2) 0.084(16) 0.071(16) -0.010(12) -0.007(12)

loop_
_atom_type_symbol
_atom_type_description
_atom_type_scat_dispersion_real
_atom_type_scat_dispersion_imag
_atom_type_scat_source
C C 0.0181 0.0091 'International Tables Vol C Tables 4.2.6.8 and 6.1.1.4'
H H 0.0000 0.0000 'International Tables Vol C Tables 4.2.6.8 and 6.1.1.4'
N N 0.0311 0.0180 'International Tables Vol C Tables 4.2.6.8 and 6.1.1.4'
O O 0.0492 0.0322 'International Tables Vol C Tables 4.2.6.8 and 6.1.1.4'
F F 0.0727 0.0534 'International Tables Vol C Tables 4.2.6.8 and 6.1.1.4'

loop_
_exptl_crystal_face_index_h
_exptl_crystal_face_index_k
_exptl_crystal_face_index_l
_exptl_crystal_face_perp_dist
_exptl_oxdiff_crystal_face_indexfrac_h
_exptl_oxdiff_crystal_face_indexfrac_k
_exptl_oxdiff_crystal_face_indexfrac_l
_exptl_oxdiff_crystal_face_x
_exptl_oxdiff_crystal_face_y
_exptl_oxdiff_crystal_face_z
0 0 -1 0.1604 0.0003 -0.0003 -1.0004 0.0243 -0.0234 -0.0913
0 1 0 0.0131 0.0004 0.9995 0.0002 -0.1012 0.0596 0.0034
0 -1 0 0.0131 -0.0004 -0.9995 -0.0002 0.1012 -0.0596 -0.0034
-1 0 0 0.0148 -0.9998 -0.0003 -0.0005 -0.0173 -0.1230 -0.0082
1 0 0 0.0246 0.9998 0.0003 0.0005 0.0173 0.1230 0.0082
0 0 1 0.1493 -0.0003 0.0003 1.0004 -0.0243 0.0234 0.0913
1 -1 0 0.0131 0.9995 -0.9992 0.0003 0.1185 0.0634 0.0047
-1 1 0 0.0131 -0.9995 0.9992 -0.0003 -0.1185 -0.0634 -0.0047

loop_
_geom_angle_atom_site_label_1
_geom_angle_atom_site_label_2
_geom_angle_atom_site_label_3
_geom_angle
_geom_angle_site_symmetry_1
_geom_angle_site_symmetry_3
H50 O1 H51 127(7) . .
C65 O2 H2A 109.5 . .
C64 O3 H3B 109.5 . .
C63 O4 H4A 109.5 . .
C46 N1 C42 117.1(6) . .
C47 N2 C50 110.4(6) . .
C47 N2 H2 124.8 . .
C50 N2 H2 124.8 . .
C2 N3 C5 110.1(5) . .
C2 N3 H3A 124.9 . .
C5 N3 H3A 124.9 . .
C6 N4 C7 118.0(6) . .
C21 N5 C17 119.3(6) . .
C25 N6 C22 109.8(6) . .
C25 N6 H6A 125.1 . .
C22 N6 H6A 125.1 . .
C27 N7 C30 111.3(6) . .
C27 N7 H7 124.4 . .
C30 N7 H7 124.4 . .
C31 N8 C32 118.6(7) . .
C2 C1 C50 112.4(6) . .
C2 C1 C51 112.6(6) . .
C50 C1 C51 109.6(5) . .
C2 C1 H1 107.3 . .
C50 C1 H1 107.3 . .
C51 C1 H1 107.3 . .
N3 C2 C3 107.6(6) . .
N3 C2 C1 122.4(6) . .
C3 C2 C1 130.0(7) . .
C2 C3 C4 107.3(7) . .
C2 C3 H3 126.4 . .
C4 C3 H3 126.4 . .
C5 C4 C3 108.3(6) . .
C5 C4 H4 125.9 . .
C3 C4 H4 125.9 . .
C4 C5 N3 106.7(6) . .
C4 C5 C6 127.7(6) . .
N3 C5 C6 125.4(7) . .
N4 C6 C5 126.8(6) . .
N4 C6 H6 116.6 . .
C5 C6 H6 116.6 . .
C8 C7 N4 120.9(7) . .
C8 C7 C20 120.4(7) . .
N4 C7 C20 118.7(6) . .
C7 C8 C9 120.6(7) . .
C7 C8 H8 119.7 . .
C9 C8 H8 119.7 . .
C10 C9 C8 121.4(7) . .
C10 C9 H9 119.3 . .
C8 C9 H9 119.3 . .
C9 C10 C11 120.0(7) . .
C9 C10 H10 120.0 . .
C11 C10 H10 120.0 . .
C12 C11 C10 121.1(7) . .
C12 C11 C20 118.4(7) . .
C10 C11 C20 120.5(7) . .
C13 C12 C11 122.2(7) . .
C13 C12 H12 118.9 . .
C11 C12 H12 118.9 . .
C12 C13 C14 121.9(7) . .
C12 C13 C18 118.4(7) . .
C14 C13 C18 119.7(8) . .
C15 C14 C13 120.1(8) . .
C15 C14 H14 119.9 . .
C13 C14 H14 119.9 . .
C14 C15 C16 121.6(8) . .
C14 C15 H15 119.2 . .
C16 C15 H15 119.2 . .
C17 C16 C15 119.8(8) . .
C17 C16 H16 120.1 . .
C15 C16 H16 120.1 . .
C16 C17 N5 122.0(7) . .
C16 C17 C18 119.6(7) . .
N5 C17 C18 118.3(6) . .
C19 C18 C13 119.9(7) . .
C19 C18 C17 121.0(6) . .
C13 C18 C17 119.0(7) . .
C20 C19 C18 121.2(6) . .
C20 C19 H19 119.4 . .
C18 C19 H19 119.4 . .
C19 C20 C11 119.8(7) . .
C19 C20 C7 123.2(6) . .
C11 C20 C7 117.0(7) . .
N5 C21 C22 121.2(7) . .
N5 C21 H21 119.4 . .
C22 C21 H21 119.4 . .
N6 C22 C23 106.5(6) . .
N6 C22 C21 121.6(7) . .
C23 C22 C21 131.9(8) . .
C22 C23 C24 108.9(7) . .
C22 C23 H23 125.5 . .
C24 C23 H23 125.5 . .
C25 C24 C23 106.6(7) . .
C25 C24 H24 126.7 . .
C23 C24 H24 126.7 . .
N6 C25 C24 108.1(6) . .
N6 C25 C26 118.9(7) . .
C24 C25 C26 133.0(7) . .
C25 C26 C27 112.5(6) . .
C25 C26 C57 115.5(6) . .
C27 C26 C57 110.6(6) . .
C25 C26 H26 105.8 . .
C27 C26 H26 105.8 . .
C57 C26 H26 105.8 . .
N7 C27 C28 107.4(7) . .
N7 C27 C26 121.5(7) . .
C28 C27 C26 131.1(8) . .
C27 C28 C29 107.3(7) . .
C27 C28 H28 126.3 . .
C29 C28 H28 126.3 . .
C30 C29 C28 107.8(7) . .
C30 C29 H29 126.1 . .
C28 C29 H29 126.1 . .
N7 C30 C29 106.2(7) . .
N7 C30 C31 123.0(8) . .
C29 C30 C31 130.7(8) . .
N8 C31 C30 122.8(8) . .
N8 C31 H31 118.6 . .
C30 C31 H31 118.6 . .
C33 C32 N8 121.4(8) . .
C33 C32 C45 121.3(7) . .
N8 C32 C45 117.0(7) . .
C32 C33 C34 120.0(8) . .
C32 C33 H33 120.0 . .
C34 C33 H33 120.0 . .
C35 C34 C33 120.1(8) . .
C35 C34 H34 120.0 . .
C33 C34 H34 120.0 . .
C34 C35 C36 121.5(7) . .
C34 C35 H35 119.3 . .
C36 C35 H35 119.3 . .
C37 C36 C35 122.1(7) . .
C37 C36 C45 118.1(7) . .
C35 C36 C45 119.8(8) . .
C38 C37 C36 123.2(7) . .
C38 C37 H37 118.4 . .
C36 C37 H37 118.4 . .
C37 C38 C39 122.9(7) . .
C37 C38 C43 118.5(8) . .
C39 C38 C43 118.7(7) . .
C40 C39 C38 121.1(7) . .
C40 C39 H39 119.5 . .
C38 C39 H39 119.5 . .
C39 C40 C41 120.3(8) . .
C39 C40 H40 119.8 . .
C41 C40 H40 119.8 . .
C42 C41 C40 122.2(7) . .
C42 C41 H41 118.9 . .
C40 C41 H41 118.9 . .
C41 C42 N1 121.4(6) . .
C41 C42 C43 119.7(7) . .
N1 C42 C43 118.6(7) . .
C44 C43 C42 123.4(7) . .
C44 C43 C38 118.5(7) . .
C42 C43 C38 118.1(7) . .
C43 C44 C45 121.9(7) . .
C43 C44 H44 119.0 . .
C45 C44 H44 119.0 . .
C44 C45 C36 119.6(7) . .
C44 C45 C32 123.0(7) . .
C36 C45 C32 117.3(7) . .
N1 C46 C47 126.3(7) . .
N1 C46 H46 116.9 . .
C47 C46 H46 116.9 . .
N2 C47 C48 107.2(6) . .
N2 C47 C46 125.4(6) . .
C48 C47 C46 127.3(7) . .
C47 C48 C49 107.8(7) . .
C47 C48 H48 126.1 . .
C49 C48 H48 126.1 . .
C50 C49 C48 108.2(6) . .
C50 C49 H49 125.9 . .
C48 C49 H49 125.9 . .
N2 C50 C49 106.4(6) . .
N2 C50 C1 121.1(6) . .
C49 C50 C1 131.9(6) . .
C52 C51 C56 115.7(7) . .
C52 C51 C1 121.8(7) . .
C56 C51 C1 122.3(6) . .
F5 C52 C51 119.2(7) . .
F5 C52 C53 118.5(7) . .
C51 C52 C53 122.3(8) . .
F4 C53 C54 121.3(8) . .
F4 C53 C52 119.2(9) . .
C54 C53 C52 119.5(7) . .
F3 C54 C55 120.8(9) . .
F3 C54 C53 119.2(8) . .
C55 C54 C53 119.9(8) . .
F2 C55 C54 119.7(8) . .
F2 C55 C56 120.6(7) . .
C54 C55 C56 119.7(8) . .
F1 C56 C55 116.4(7) . .
F1 C56 C51 120.8(6) . .
C55 C56 C51 122.8(7) . .
C58 C57 C62 114.5(8) . .
C58 C57 C26 123.9(8) . .
C62 C57 C26 121.2(7) . .
C57 C58 F10 118.0(9) . .
C57 C58 C59 123.3(9) . .
F10 C58 C59 118.6(9) . .
F9 C59 C60 127.6(11) . .
F9 C59 C58 116.9(11) . .
C60 C59 C58 115.3(9) . .
C61 C60 C59 124.2(10) . .
C61 C60 F8 123.2(12) . .
C59 C60 F8 112.6(11) . .
C60 C61 F7 118.2(11) . .
C60 C61 C62 117.4(10) . .
F7 C61 C62 124.2(11) . .
F6 C62 C61 114.3(9) . .
F6 C62 C57 120.6(7) . .
C61 C62 C57 124.9(9) . .
O4 C63 H63A 109.5 . .
O4 C63 H63B 109.5 . .
H63A C63 H63B 109.5 . .
O4 C63 H63C 109.5 . .
H63A C63 H63C 109.5 . .
H63B C63 H63C 109.5 . .
O3 C64 H64A 109.5 . .
O3 C64 H64B 109.5 . .
H64A C64 H64B 109.5 . .
O3 C64 H64C 109.5 . .
H64A C64 H64C 109.5 . .
H64B C64 H64C 109.5 . .
O2 C65 H65A 109.5 . .
O2 C65 H65B 109.5 . .
H65A C65 H65B 109.5 . .
O2 C65 H65C 109.5 . .
H65A C65 H65C 109.5 . .
H65B C65 H65C 109.5 . .
C66A O5A H5A 109.5 . .
O5A C66A H66A 109.5 . .
O5A C66A H66B 109.5 . .
H66A C66A H66B 109.5 . .
O5A C66A H66C 109.5 . .
H66A C66A H66C 109.5 . .
H66B C66A H66C 109.5 . .
C66B O5B C66B 51.3(14) 2_777 .
C66B O5B H5B 109.5 2_777 .
C66B O5B H5B 155.9 . .
C66B C66B O5B 66(2) 2_777 2_777
C66B C66B O5B 63(2) 2_777 .
O5B C66B O5B 128.8(14) 2_777 .
C66B C66B H66D 109.5 2_777 .
O5B C66B H66D 45.3 2_777 .
O5B C66B H66D 166.9 . .
C66B C66B H66E 109.5 2_777 .
O5B C66B H66E 114.0 2_777 .
O5B C66B H66E 83.5 . .
H66D C66B H66E 109.5 . .
C66B C66B H66F 109.5 2_777 .
O5B C66B H66F 135.2 2_777 .
O5B C66B H66F 65.9 . .
H66D C66B H66F 109.5 . .
H66E C66B H66F 109.5 . .

loop_
_geom_bond_atom_site_label_1
_geom_bond_atom_site_label_2
_geom_bond_distance
_geom_bond_site_symmetry_2
O1 H50 0.856(11) .
O1 H51 0.855(11) .
F1 C56 1.347(8) .
O2 C65 1.459(8) .
O2 H2A 0.8400 .
F2 C55 1.344(8) .
O3 C64 1.431(8) .
O3 H3B 0.8400 .
F3 C54 1.347(8) .
F4 C53 1.349(8) .
O4 C63 1.441(9) .
O4 H4A 0.8400 .
F5 C52 1.346(8) .
F6 C62 1.339(10) .
F7 C61 1.334(10) .
F8 C60 1.399(10) .
F9 C59 1.333(10) .
F10 C58 1.376(9) .
N1 C46 1.283(8) .
N1 C42 1.429(8) .
N2 C47 1.367(8) .
N2 C50 1.371(7) .
N2 H2 0.8800 .
N3 C2 1.358(8) .
N3 C5 1.379(7) .
N3 H3A 0.8800 .
N4 C6 1.282(8) .
N4 C7 1.411(8) .
N5 C21 1.286(8) .
N5 C17 1.415(8) .
N6 C25 1.367(8) .
N6 C22 1.367(8) .
N6 H6A 0.8800 .
N7 C27 1.335(8) .
N7 C30 1.377(9) .
N7 H7 0.8800 .
N8 C31 1.284(9) .
N8 C32 1.416(9) .
C1 C2 1.504(9) .
C1 C50 1.506(9) .
C1 C51 1.518(9) .
C1 H1 1.0000 .
C2 C3 1.377(9) .
C3 C4 1.404(9) .
C3 H3 0.9500 .
C4 C5 1.369(9) .
C4 H4 0.9500 .
C5 C6 1.417(9) .
C6 H6 0.9500 .
C7 C8 1.382(9) .
C7 C20 1.446(9) .
C8 C9 1.408(10) .
C8 H8 0.9500 .
C9 C10 1.349(10) .
C9 H9 0.9500 .
C10 C11 1.428(10) .
C10 H10 0.9500 .
C11 C12 1.395(9) .
C11 C20 1.433(9) .
C12 C13 1.393(10) .
C12 H12 0.9500 .
C13 C14 1.406(10) .
C13 C18 1.421(9) .
C14 C15 1.351(11) .
C14 H14 0.9500 .
C15 C16 1.422(10) .
C15 H15 0.9500 .
C16 C17 1.373(9) .
C16 H16 0.9500 .
C17 C18 1.434(9) .
C18 C19 1.397(9) .
C19 C20 1.379(9) .
C19 H19 0.9500 .
C21 C22 1.427(9) .
C21 H21 0.9500 .
C22 C23 1.370(9) .
C23 C24 1.400(9) .
C23 H23 0.9500 .
C24 C25 1.369(9) .
C24 H24 0.9500 .
C25 C26 1.493(9) .
C26 C27 1.501(9) .
C26 C57 1.523(9) .
C26 H26 1.0000 .
C27 C28 1.386(10) .
C28 C29 1.405(10) .
C28 H28 0.9500 .
C29 C30 1.379(10) .
C29 H29 0.9500 .
C30 C31 1.411(10) .
C31 H31 0.9500 .
C32 C33 1.374(10) .
C32 C45 1.447(10) .
C33 C34 1.418(10) .
C33 H33 0.9500 .
C34 C35 1.366(10) .
C34 H34 0.9500 .
C35 C36 1.415(10) .
C35 H35 0.9500 .
C36 C37 1.386(10) .
C36 C45 1.423(9) .
C37 C38 1.383(10) .
C37 H37 0.9500 .
C38 C39 1.420(10) .
C38 C43 1.453(9) .
C39 C40 1.329(10) .
C39 H39 0.9500 .
C40 C41 1.422(10) .
C40 H40 0.9500 .
C41 C42 1.339(9) .
C41 H41 0.9500 .
C42 C43 1.430(9) .
C43 C44 1.377(9) .
C44 C45 1.403(9) .
C44 H44 0.9500 .
C46 C47 1.427(9) .
C46 H46 0.9500 .
C47 C48 1.379(9) .
C48 C49 1.393(9) .
C48 H48 0.9500 .
C49 C50 1.387(9) .
C49 H49 0.9500 .
C51 C52 1.380(10) .
C51 C56 1.392(9) .
C52 C53 1.391(10) .
C53 C54 1.372(10) .
C54 C55 1.364(10) .
C55 C56 1.378(10) .
C57 C58 1.369(10) .
C57 C62 1.379(11) .
C58 C59 1.430(12) .
C59 C60 1.371(13) .
C60 C61 1.323(13) .
C61 C62 1.372(12) .
C63 H63A 0.9800 .
C63 H63B 0.9800 .
C63 H63C 0.9800 .
C64 H64A 0.9800 .
C64 H64B 0.9800 .
C64 H64C 0.9800 .
C65 H65A 0.9800 .
C65 H65B 0.9800 .
C65 H65C 0.9800 .
O5A C66A 1.43(2) .
O5A H5A 0.8400 .
C66A H66A 0.9800 .
C66A H66B 0.9800 .
C66A H66C 0.9800 .
O5B C66B 1.54(3) 2_777
O5B C66B 1.58(3) .
O5B H5B 0.8400 .
C66B C66B 1.35(3) 2_777
C66B O5B 1.54(3) 2_777
C66B H66D 0.9800 .
C66B H66E 0.9800 .
C66B H66F 0.9800 .

loop_
_geom_torsion_atom_site_label_1
_geom_torsion_atom_site_label_2
_geom_torsion_atom_site_label_3
_geom_torsion_atom_site_label_4
_geom_torsion
_geom_torsion_site_symmetry_1
_geom_torsion_site_symmetry_4
C5 N3 C2 C3 -1.6(7) . .
C5 N3 C2 C1 -179.7(6) . .
C50 C1 C2 N3 -41.9(8) . .
C51 C1 C2 N3 -166.4(6) . .
C50 C1 C2 C3 140.4(7) . .
C51 C1 C2 C3 15.9(10) . .
N3 C2 C3 C4 1.6(7) . .
C1 C2 C3 C4 179.5(6) . .
C2 C3 C4 C5 -1.0(8) . .
C3 C4 C5 N3 0.1(7) . .
C3 C4 C5 C6 175.2(6) . .
C2 N3 C5 C4 0.9(7) . .
C2 N3 C5 C6 -174.3(6) . .
C7 N4 C6 C5 170.6(6) . .
C4 C5 C6 N4 180.0(7) . .
N3 C5 C6 N4 -5.8(11) . .
C6 N4 C7 C8 -54.4(9) . .
C6 N4 C7 C20 128.9(7) . .
N4 C7 C8 C9 -176.8(6) . .
C20 C7 C8 C9 -0.1(10) . .
C7 C8 C9 C10 -1.2(11) . .
C8 C9 C10 C11 1.3(11) . .
C9 C10 C11 C12 -179.2(7) . .
C9 C10 C11 C20 0.0(10) . .
C10 C11 C12 C13 179.5(6) . .
C20 C11 C12 C13 0.3(10) . .
C11 C12 C13 C14 -179.1(7) . .
C11 C12 C13 C18 -0.3(10) . .
C12 C13 C14 C15 178.8(7) . .
C18 C13 C14 C15 0.0(11) . .
C13 C14 C15 C16 0.1(13) . .
C14 C15 C16 C17 -0.1(12) . .
C15 C16 C17 N5 177.4(7) . .
C15 C16 C17 C18 0.1(11) . .
C21 N5 C17 C16 45.8(10) . .
C21 N5 C17 C18 -136.9(7) . .
C12 C13 C18 C19 1.1(10) . .
C14 C13 C18 C19 179.9(6) . .
C12 C13 C18 C17 -178.8(6) . .
C14 C13 C18 C17 0.0(10) . .
C16 C17 C18 C19 -180.0(6) . .
N5 C17 C18 C19 2.7(10) . .
C16 C17 C18 C13 -0.1(10) . .
N5 C17 C18 C13 -177.4(6) . .
C13 C18 C19 C20 -1.9(10) . .
C17 C18 C19 C20 177.9(6) . .
C18 C19 C20 C11 2.0(10) . .
C18 C19 C20 C7 -177.1(6) . .
C12 C11 C20 C19 -1.1(9) . .
C10 C11 C20 C19 179.7(6) . .
C12 C11 C20 C7 178.0(6) . .
C10 C11 C20 C7 -1.2(9) . .
C8 C7 C20 C19 -179.7(6) . .
N4 C7 C20 C19 -2.9(10) . .
C8 C7 C20 C11 1.2(9) . .
N4 C7 C20 C11 178.0(5) . .
C17 N5 C21 C22 -176.1(6) . .
C25 N6 C22 C23 0.5(8) . .
C25 N6 C22 C21 -179.1(6) . .
N5 C21 C22 N6 7.0(10) . .
N5 C21 C22 C23 -172.6(7) . .
N6 C22 C23 C24 -0.5(8) . .
C21 C22 C23 C24 179.1(7) . .
C22 C23 C24 C25 0.3(8) . .
C22 N6 C25 C24 -0.4(8) . .
C22 N6 C25 C26 -177.3(6) . .
C23 C24 C25 N6 0.0(8) . .
C23 C24 C25 C26 176.4(7) . .
N6 C25 C26 C27 66.3(8) . .
C24 C25 C26 C27 -109.7(9) . .
N6 C25 C26 C57 -165.5(6) . .
C24 C25 C26 C57 18.5(11) . .
C30 N7 C27 C28 -1.7(8) . .
C30 N7 C27 C26 178.0(6) . .
C25 C26 C27 N7 179.0(6) . .
C57 C26 C27 N7 48.3(9) . .
C25 C26 C27 C28 -1.3(11) . .
C57 C26 C27 C28 -132.1(8) . .
N7 C27 C28 C29 0.5(9) . .
C26 C27 C28 C29 -179.2(7) . .
C27 C28 C29 C30 0.8(10) . .
C27 N7 C30 C29 2.2(9) . .
C27 N7 C30 C31 179.4(7) . .
C28 C29 C30 N7 -1.8(9) . .
C28 C29 C30 C31 -178.8(8) . .
C32 N8 C31 C30 -176.7(7) . .
N7 C30 C31 N8 1.5(13) . .
C29 C30 C31 N8 178.0(9) . .
C31 N8 C32 C33 45.1(10) . .
C31 N8 C32 C45 -140.9(7) . .
N8 C32 C33 C34 176.5(7) . .
C45 C32 C33 C34 2.7(11) . .
C32 C33 C34 C35 -2.0(12) . .
C33 C34 C35 C36 1.8(12) . .
C34 C35 C36 C37 178.9(7) . .
C34 C35 C36 C45 -2.3(11) . .
C35 C36 C37 C38 -179.2(7) . .
C45 C36 C37 C38 1.9(11) . .
C36 C37 C38 C39 177.8(7) . .
C36 C37 C38 C43 -1.3(11) . .
C37 C38 C39 C40 179.0(7) . .
C43 C38 C39 C40 -1.9(11) . .
C38 C39 C40 C41 0.4(12) . .
C39 C40 C41 C42 1.3(12) . .
C40 C41 C42 N1 -175.3(7) . .
C40 C41 C42 C43 -1.4(11) . .
C46 N1 C42 C41 -55.9(9) . .
C46 N1 C42 C43 130.2(7) . .
C41 C42 C43 C44 178.9(7) . .
N1 C42 C43 C44 -7.1(10) . .
C41 C42 C43 C38 -0.1(10) . .
N1 C42 C43 C38 173.9(6) . .
C37 C38 C43 C44 1.8(10) . .
C39 C38 C43 C44 -177.4(7) . .
C37 C38 C43 C42 -179.2(6) . .
C39 C38 C43 C42 1.7(10) . .
C42 C43 C44 C45 178.0(6) . .
C38 C43 C44 C45 -3.0(10) . .
C43 C44 C45 C36 3.7(10) . .
C43 C44 C45 C32 178.8(7) . .
C37 C36 C45 C44 -3.0(10) . .
C35 C36 C45 C44 178.1(6) . .
C37 C36 C45 C32 -178.4(6) . .
C35 C36 C45 C32 2.8(10) . .
C33 C32 C45 C44 -178.2(7) . .
N8 C32 C45 C44 7.7(10) . .
C33 C32 C45 C36 -3.0(10) . .
N8 C32 C45 C36 -177.1(6) . .
C42 N1 C46 C47 169.2(6) . .
C50 N2 C47 C48 -0.5(8) . .
C50 N2 C47 C46 -177.0(6) . .
N1 C46 C47 N2 -2.5(11) . .
N1 C46 C47 C48 -178.3(7) . .
N2 C47 C48 C49 -0.1(8) . .
C46 C47 C48 C49 176.3(7) . .
C47 C48 C49 C50 0.7(8) . .
C47 N2 C50 C49 0.9(7) . .
C47 N2 C50 C1 173.3(6) . .
C48 C49 C50 N2 -1.0(8) . .
C48 C49 C50 C1 -172.2(7) . .
C2 C1 C50 N2 160.3(6) . .
C51 C1 C50 N2 -73.6(8) . .
C2 C1 C50 C49 -29.6(10) . .
C51 C1 C50 C49 96.6(8) . .
C2 C1 C51 C52 -125.7(7) . .
C50 C1 C51 C52 108.3(7) . .
C2 C1 C51 C56 59.7(8) . .
C50 C1 C51 C56 -66.3(8) . .
C56 C51 C52 F5 -178.5(6) . .
C1 C51 C52 F5 6.6(10) . .
C56 C51 C52 C53 2.5(10) . .
C1 C51 C52 C53 -172.4(6) . .
F5 C52 C53 F4 -1.4(10) . .
C51 C52 C53 F4 177.7(6) . .
F5 C52 C53 C54 178.3(6) . .
C51 C52 C53 C54 -2.6(11) . .
F4 C53 C54 F3 -0.7(10) . .
C52 C53 C54 F3 179.6(6) . .
F4 C53 C54 C55 -179.2(6) . .
C52 C53 C54 C55 1.0(11) . .
F3 C54 C55 F2 1.3(10) . .
C53 C54 C55 F2 179.9(6) . .
F3 C54 C55 C56 -178.1(6) . .
C53 C54 C55 C56 0.5(11) . .
F2 C55 C56 F1 -1.9(9) . .
C54 C55 C56 F1 177.5(6) . .
F2 C55 C56 C51 -180.0(6) . .
C54 C55 C56 C51 -0.6(11) . .
C52 C51 C56 F1 -178.8(6) . .
C1 C51 C56 F1 -4.0(10) . .
C52 C51 C56 C55 -0.9(10) . .
C1 C51 C56 C55 174.0(6) . .
C25 C26 C57 C58 -74.9(9) . .
C27 C26 C57 C58 54.3(9) . .
C25 C26 C57 C62 112.4(8) . .
C27 C26 C57 C62 -118.5(8) . .
C62 C57 C58 F10 -179.6(7) . .
C26 C57 C58 F10 7.2(11) . .
C62 C57 C58 C59 1.1(12) . .
C26 C57 C58 C59 -172.1(7) . .
C57 C58 C59 F9 178.4(7) . .
F10 C58 C59 F9 -0.9(11) . .
C57 C58 C59 C60 2.9(12) . .
F10 C58 C59 C60 -176.4(7) . .
F9 C59 C60 C61 179.8(8) . .
C58 C59 C60 C61 -5.2(14) . .
F9 C59 C60 F8 0.3(13) . .
C58 C59 C60 F8 175.3(6) . .
C59 C60 C61 F7 179.1(8) . .
F8 C60 C61 F7 -1.4(14) . .
C59 C60 C61 C62 3.3(15) . .
F8 C60 C61 C62 -177.3(7) . .
C60 C61 C62 F6 176.2(8) . .
F7 C61 C62 F6 0.6(12) . .
C60 C61 C62 C57 1.4(14) . .
F7 C61 C62 C57 -174.2(8) . .
C58 C57 C62 F6 -177.9(7) . .
C26 C57 C62 F6 -4.5(11) . .
C58 C57 C62 C61 -3.4(12) . .
C26 C57 C62 C61 170.0(7) . .
C66B O5B C66B O5B 0.003(2) 2_777 2_777
